data_4070052
loop_
_publ_author_name
'Liu, Fengli'
'Pullarkat, Sumod A.'
'Tan, Kien-Wee'
'Li, Yongxin'
'Leung, Pak-Hing'

_publ_section_title
;
 Enantioselective Diels&#x2212;Alder Reaction of 3-Diphenylphosphinofuran
 with 1-Phenyl-3,4-dimethylphosphole and Subsequent Synthetic
 Manipulations of the Cycloadduct
;
_journal_issue 21
_journal_name_full Organometallics
_journal_page_first 6254
_journal_paper_doi 10.1021/om900586q
_journal_volume 28
_journal_year 2009
_chemical_absolute_configuration ad
_chemical_formula_sum 'C43.5 H45 Cl4 N O5 P2 Pt'
_chemical_formula_weight 1060.64
_chemical_name_systematic
;

 ?

;
_space_group_IT_number 19
_symmetry_cell_setting orthorhombic
_symmetry_space_group_name_Hall 'P 2ac 2ab'
_symmetry_space_group_name_H-M 'P 21 21 21'
_atom_sites_solution_hydrogens geom
_atom_sites_solution_primary direct
_atom_sites_solution_secondary difmap
_audit_creation_method SHELXL-97
_cell_angle_alpha 90.00
_cell_angle_beta 90.00
_cell_angle_gamma 90.00
_cell_formula_units_Z 4
_cell_length_a 10.2693(4)
_cell_length_b 18.0459(8)
_cell_length_c 25.1613(11)
_cell_measurement_reflns_used 6937
_cell_measurement_temperature 173(2)
_cell_measurement_theta_max 27.40
_cell_measurement_theta_min 2.26
_cell_volume 4662.9(3)
_computing_cell_refinement 'Bruker SMART'
_computing_data_collection 'Bruker SMART'
_computing_data_reduction 'Bruker SAINT'
_computing_molecular_graphics 'Bruker SHELXTL'
_computing_publication_material 'Bruker SHELXTL'
_computing_structure_refinement 'SHELXL-97 (Sheldrick, 1997)'
_computing_structure_solution 'SHELXS-97 (Sheldrick, 1990)'
_diffrn_ambient_temperature 173(2)
_diffrn_measured_fraction_theta_full 0.993
_diffrn_measured_fraction_theta_max 0.993
_diffrn_measurement_device_type 'CCD area detector'
_diffrn_measurement_method 'phi and omega scans'
_diffrn_radiation_monochromator graphite
_diffrn_radiation_source 'fine-focus sealed tube'
_diffrn_radiation_type MoK\a
_diffrn_radiation_wavelength 0.71073
_diffrn_reflns_av_R_equivalents 0.0344
_diffrn_reflns_av_sigmaI/netI 0.0720
_diffrn_reflns_limit_h_max 14
_diffrn_reflns_limit_h_min -11
_diffrn_reflns_limit_k_max 25
_diffrn_reflns_limit_k_min -25
_diffrn_reflns_limit_l_max 35
_diffrn_reflns_limit_l_min -34
_diffrn_reflns_number 37115
_diffrn_reflns_theta_full 30.54
_diffrn_reflns_theta_max 30.54
_diffrn_reflns_theta_min 2.14
_exptl_absorpt_coefficient_mu 3.349
_exptl_absorpt_correction_T_max 0.7306
_exptl_absorpt_correction_T_min 0.5539
_exptl_absorpt_correction_type multi-scan
_exptl_crystal_colour colourless
_exptl_crystal_density_diffrn 1.511
_exptl_crystal_density_meas 0
_exptl_crystal_density_method 'not measured'
_exptl_crystal_description prism
_exptl_crystal_F_000 2116
_exptl_crystal_size_max 0.20
_exptl_crystal_size_mid 0.10
_exptl_crystal_size_min 0.10
_refine_diff_density_max 1.126
_refine_diff_density_min -0.436
_refine_diff_density_rms 0.106
_refine_ls_abs_structure_details 'Flack H D (1983), Acta Cryst. A39, 876-881'
_refine_ls_abs_structure_Flack 0.002(4)
_refine_ls_extinction_method none
_refine_ls_goodness_of_fit_ref 0.989
_refine_ls_hydrogen_treatment constr
_refine_ls_matrix_type full
_refine_ls_number_parameters 528
_refine_ls_number_reflns 14107
_refine_ls_number_restraints 3
_refine_ls_restrained_S_all 0.991
_refine_ls_R_factor_all 0.0529
_refine_ls_R_factor_gt 0.0363
_refine_ls_shift/su_max 0.005
_refine_ls_shift/su_mean 0.000
_refine_ls_structure_factor_coef Fsqd
_refine_ls_weighting_details 'calc w=1/[\s^2^(Fo^2^)+(0.0247P)^2^+0.0000P] where P=(Fo^2^+2Fc^2^)/3'
_refine_ls_weighting_scheme calc
_refine_ls_wR_factor_gt 0.0706
_refine_ls_wR_factor_ref 0.0751
_reflns_number_gt 11399
_reflns_number_total 14107
_reflns_threshold_expression >2sigma(I)
_cod_data_source_file om900586q_si_001.cif
_cod_data_source_block leung112
_cod_depositor_comments
;
The following automatic conversions were performed:

'_symmetry_cell_setting' value 'Orthorhombic' changed to
'orthorhombic' according to
/home/saulius/struct/CIF-dictionaries/cif_core.dic dictionary named
'cif_core.dic' version 2.4.2 from 2011-04-26.

Automatic conversion script
Id: cif_fix_values 1715 2011-07-08 13:25:40Z adriana 
;
_cod_original_sg_symbol_H-M P2(1)2(1)2(1)
_cod_original_formula_sum 'C43.50 H45 Cl4 N O5 P2 Pt'
_cod_database_code 4070052

loop_
_symmetry_equiv_pos_as_xyz
'x, y, z'
'-x+1/2, -y, z+1/2'
'-x, y+1/2, -z+1/2'
'x+1/2, -y+1/2, -z'

loop_
_atom_site_label
_atom_site_type_symbol
_atom_site_fract_x
_atom_site_fract_y
_atom_site_fract_z
_atom_site_U_iso_or_equiv
_atom_site_adp_type
_atom_site_occupancy
_atom_site_symmetry_multiplicity
_atom_site_calc_flag
_atom_site_refinement_flags
Pt1 Pt 0.444384(14) 0.088240(8) 0.108138(5) 0.02742(4) Uani 1 1 d .
N1 N 0.4281(3) 0.14737(18) 0.03465(12) 0.0311(7) Uani 1 1 d .
P1 P 0.36539(10) 0.17514(6) 0.16766(4) 0.0303(2) Uani 1 1 d .
P2 P 0.45975(11) 0.01648(6) 0.18057(4) 0.0298(2) Uani 1 1 d .
C1 C 0.5332(4) 0.0153(2) 0.05689(15) 0.0316(9) Uani 1 1 d .
C2 C 0.6197(5) -0.0431(3) 0.06913(19) 0.0474(12) Uani 1 1 d .
H2 H 0.6382 -0.0533 0.1054 0.057 Uiso 1 1 calc R
C3 C 0.6787(6) -0.0860(3) 0.03035(19) 0.0622(14) Uani 1 1 d .
H3 H 0.7379 -0.1241 0.0402 0.075 Uiso 1 1 calc R
C4 C 0.6507(5) -0.0733(3) -0.02415(19) 0.0511(12) Uani 1 1 d .
C5 C 0.7070(7) -0.1160(3) -0.0649(2) 0.0709(18) Uani 1 1 d .
H5 H 0.7666 -0.1543 -0.0560 0.085 Uiso 1 1 calc R
C6 C 0.6768(6) -0.1031(3) -0.1175(2) 0.0650(16) Uani 1 1 d .
H6 H 0.7188 -0.1306 -0.1448 0.078 Uiso 1 1 calc R
C7 C 0.5849(6) -0.0497(3) -0.1304(2) 0.0540(14) Uani 1 1 d .
H7 H 0.5596 -0.0440 -0.1664 0.065 Uiso 1 1 calc R
C8 C 0.5301(5) -0.0055(3) -0.09297(16) 0.0449(12) Uani 1 1 d .
H8 H 0.4710 0.0323 -0.1034 0.054 Uiso 1 1 calc R
C9 C 0.5607(5) -0.0153(2) -0.03756(16) 0.0374(9) Uani 1 1 d .
C10 C 0.5061(4) 0.0284(2) 0.00424(16) 0.0322(9) Uani 1 1 d .
C11 C 0.4126(3) 0.0904(3) -0.00875(15) 0.0338(9) Uani 1 1 d .
H11 H 0.4383 0.1132 -0.0434 0.041 Uiso 1 1 calc R
C12 C 0.2746(4) 0.0609(3) -0.0132(2) 0.0551(14) Uani 1 1 d .
H12A H 0.2730 0.0192 -0.0382 0.083 Uiso 1 1 calc R
H12B H 0.2170 0.1002 -0.0262 0.083 Uiso 1 1 calc R
H12C H 0.2448 0.0442 0.0217 0.083 Uiso 1 1 calc R
C13 C 0.3211(5) 0.2030(3) 0.0310(2) 0.0552(14) Uani 1 1 d .
H13A H 0.3444 0.2470 0.0518 0.083 Uiso 1 1 calc R
H13B H 0.2405 0.1815 0.0450 0.083 Uiso 1 1 calc R
H13C H 0.3083 0.2171 -0.0063 0.083 Uiso 1 1 calc R
C14 C 0.5532(5) 0.1888(2) 0.02494(17) 0.0415(10) Uani 1 1 d .
H14A H 0.5492 0.2134 -0.0098 0.062 Uiso 1 1 calc R
H14B H 0.6264 0.1540 0.0254 0.062 Uiso 1 1 calc R
H14C H 0.5654 0.2261 0.0528 0.062 Uiso 1 1 calc R
C15 C 0.3869(4) 0.2724(2) 0.15553(15) 0.0322(9) Uani 1 1 d .
C16 C 0.5135(4) 0.2987(2) 0.15110(16) 0.0361(10) Uani 1 1 d .
H16 H 0.5844 0.2670 0.1593 0.043 Uiso 1 1 calc R
C17 C 0.5376(6) 0.3714(3) 0.13480(18) 0.0531(13) Uani 1 1 d .
H17 H 0.6243 0.3893 0.1320 0.064 Uiso 1 1 calc R
C18 C 0.4332(7) 0.4167(3) 0.12286(18) 0.0619(15) Uani 1 1 d .
H18 H 0.4488 0.4662 0.1118 0.074 Uiso 1 1 calc R
C19 C 0.3103(6) 0.3922(3) 0.1265(2) 0.0644(17) Uani 1 1 d .
H19 H 0.2402 0.4242 0.1177 0.077 Uiso 1 1 calc R
C20 C 0.2847(5) 0.3203(3) 0.1430(2) 0.0519(13) Uani 1 1 d .
H20 H 0.1972 0.3036 0.1458 0.062 Uiso 1 1 calc R
C21 C 0.2105(4) 0.1594(3) 0.20529(17) 0.0362(10) Uani 1 1 d .
H21 H 0.1286 0.1708 0.1854 0.043 Uiso 1 1 calc R
C22 C 0.2318(4) 0.2039(3) 0.25535(18) 0.0419(11) Uani 1 1 d .
C23 C 0.3568(4) 0.1992(3) 0.27099(17) 0.0392(10) Uani 1 1 d .
C24 C 0.4342(4) 0.1519(2) 0.23340(15) 0.0326(8) Uani 1 1 d .
H24 H 0.5310 0.1565 0.2365 0.039 Uiso 1 1 calc R
C25 C 0.1164(5) 0.2340(3) 0.2850(2) 0.0574(14) Uani 1 1 d .
H25A H 0.1465 0.2654 0.3143 0.086 Uiso 1 1 calc R
H25B H 0.0649 0.1928 0.2992 0.086 Uiso 1 1 calc R
H25C H 0.0624 0.2634 0.2608 0.086 Uiso 1 1 calc R
C26 C 0.4197(5) 0.2271(3) 0.32157(18) 0.0573(13) Uani 1 1 d .
H26A H 0.3592 0.2601 0.3402 0.086 Uiso 1 1 calc R
H26B H 0.4994 0.2543 0.3127 0.086 Uiso 1 1 calc R
H26C H 0.4413 0.1850 0.3445 0.086 Uiso 1 1 calc R
C27 C 0.2311(4) 0.0770(3) 0.21958(16) 0.0350(10) Uani 1 1 d .
H27 H 0.2085 0.0439 0.1891 0.042 Uiso 1 1 calc R
C28 C 0.2505(5) 0.0360(3) 0.3045(2) 0.0542(13) Uani 1 1 d .
H28 H 0.2262 0.0208 0.3393 0.065 Uiso 1 1 calc R
C29 C 0.3728(4) 0.0384(3) 0.28963(17) 0.0405(10) Uani 1 1 d .
H29 H 0.4452 0.0225 0.3102 0.049 Uiso 1 1 calc R
C30 C 0.3795(4) 0.0703(2) 0.23460(16) 0.0338(10) Uani 1 1 d .
C31 C 0.3688(4) -0.0699(2) 0.17631(17) 0.0360(9) Uani 1 1 d .
C32 C 0.3388(5) -0.1107(3) 0.2210(2) 0.0503(12) Uani 1 1 d .
H32 H 0.3734 -0.0969 0.2546 0.060 Uiso 1 1 calc R
C33 C 0.2574(6) -0.1724(3) 0.2168(2) 0.0589(14) Uani 1 1 d .
H33 H 0.2351 -0.1998 0.2477 0.071 Uiso 1 1 calc R
C34 C 0.2110(5) -0.1930(3) 0.1697(3) 0.0629(15) Uani 1 1 d .
H34 H 0.1559 -0.2352 0.1674 0.075 Uiso 1 1 calc R
C35 C 0.2413(5) -0.1545(3) 0.1245(2) 0.0605(15) Uani 1 1 d .
H35 H 0.2089 -0.1702 0.0910 0.073 Uiso 1 1 calc R
C36 C 0.3206(4) -0.0918(3) 0.12824(18) 0.0466(11) Uani 1 1 d .
H36 H 0.3410 -0.0642 0.0972 0.056 Uiso 1 1 calc R
C37 C 0.6241(4) -0.0019(2) 0.20333(15) 0.0313(9) Uani 1 1 d .
C38 C 0.6595(5) -0.0686(2) 0.22711(18) 0.0417(11) Uani 1 1 d .
H38 H 0.5966 -0.1064 0.2327 0.050 Uiso 1 1 calc R
C39 C 0.7886(5) -0.0792(3) 0.24274(19) 0.0524(12) Uani 1 1 d .
H39 H 0.8129 -0.1248 0.2589 0.063 Uiso 1 1 calc R
C40 C 0.8816(5) -0.0252(3) 0.23527(18) 0.0454(11) Uani 1 1 d .
H40 H 0.9696 -0.0338 0.2452 0.054 Uiso 1 1 calc R
C41 C 0.8455(4) 0.0406(3) 0.21345(18) 0.0407(11) Uani 1 1 d .
H41 H 0.9081 0.0789 0.2095 0.049 Uiso 1 1 calc R
C42 C 0.7187(4) 0.0524(2) 0.19695(16) 0.0341(9) Uani 1 1 d .
H42 H 0.6959 0.0984 0.1810 0.041 Uiso 1 1 calc R
C43 C 0.9094(5) 0.0672(4) 0.0763(2) 0.0675(17) Uani 1 1 d .
H43A H 0.8215 0.0511 0.0876 0.081 Uiso 1 1 calc R
H43B H 0.9303 0.1135 0.0956 0.081 Uiso 1 1 calc R
C44 C 0.3694(18) 0.8159(9) 0.9591(11) 0.228(17) Uani 0.50 1 d PD
H44A H 0.4092 0.8490 0.9860 0.274 Uiso 0.50 1 calc PR
H44B H 0.3941 0.8364 0.9240 0.274 Uiso 0.50 1 calc PR
Cl1 Cl 0.89489(11) 0.26688(8) 0.13736(5) 0.0543(3) Uani 1 1 d .
Cl2 Cl 0.90696(15) 0.08561(12) 0.00833(6) 0.0795(5) Uani 1 1 d .
Cl3 Cl 1.02337(19) -0.00157(14) 0.09411(7) 0.1120(8) Uani 1 1 d .
Cl4 Cl 0.4461(11) 0.7386(6) 0.9641(7) 0.441(12) Uani 0.50 1 d PD
Cl5 Cl 0.2159(11) 0.8286(6) 0.9641(3) 0.309(8) Uani 0.50 1 d PD
O1 O 0.1591(3) 0.05674(19) 0.26728(12) 0.0488(8) Uani 1 1 d .
O2 O 0.8599(5) 0.2195(2) 0.17798(17) 0.0930(15) Uani 1 1 d .
O3 O 0.7921(5) 0.2709(8) 0.1017(2) 0.245(6) Uani 1 1 d .
O4 O 0.9191(10) 0.3343(3) 0.1572(4) 0.220(5) Uani 1 1 d .
O5 O 1.0038(3) 0.2396(3) 0.10753(17) 0.0763(11) Uani 1 1 d .

loop_
_atom_site_aniso_label
_atom_site_aniso_U_11
_atom_site_aniso_U_22
_atom_site_aniso_U_33
_atom_site_aniso_U_23
_atom_site_aniso_U_13
_atom_site_aniso_U_12
Pt1 0.02732(7) 0.03170(7) 0.02322(6) 0.00333(7) 0.00057(6) -0.00199(6)
N1 0.0310(19) 0.0346(17) 0.0276(17) 0.0008(14) 0.0017(14) 0.0042(15)
P1 0.0250(5) 0.0378(6) 0.0281(6) 0.0024(5) 0.0014(4) 0.0004(4)
P2 0.0321(6) 0.0324(5) 0.0249(5) 0.0044(4) -0.0021(4) -0.0062(5)
C1 0.036(2) 0.031(2) 0.028(2) 0.0028(16) -0.0017(16) -0.0061(17)
C2 0.065(3) 0.047(3) 0.030(3) 0.002(2) -0.001(2) 0.012(2)
C3 0.093(4) 0.050(3) 0.044(3) -0.005(3) -0.004(3) 0.031(3)
C4 0.066(3) 0.042(3) 0.045(3) -0.007(2) 0.005(2) 0.002(2)
C5 0.116(5) 0.044(3) 0.052(4) -0.014(3) 0.006(3) 0.027(3)
C6 0.095(4) 0.058(4) 0.042(3) -0.015(3) 0.022(3) -0.006(3)
C7 0.081(4) 0.046(3) 0.035(3) -0.012(2) 0.006(2) -0.019(3)
C8 0.053(3) 0.052(3) 0.030(2) -0.004(2) 0.0007(18) -0.019(2)
C9 0.043(2) 0.037(2) 0.032(2) -0.0024(17) 0.005(2) -0.013(2)
C10 0.033(2) 0.032(2) 0.032(2) 0.0018(18) 0.0004(16) -0.0093(16)
C11 0.032(2) 0.045(2) 0.0237(19) -0.002(2) 0.0006(14) -0.004(2)
C12 0.034(3) 0.085(4) 0.047(3) -0.002(3) -0.007(2) -0.010(2)
C13 0.062(3) 0.066(3) 0.038(3) 0.003(2) -0.006(2) 0.033(3)
C14 0.054(3) 0.039(2) 0.032(2) 0.0052(18) 0.008(2) -0.004(2)
C15 0.034(2) 0.039(2) 0.024(2) 0.0001(18) -0.0056(15) 0.0054(18)
C16 0.043(3) 0.035(2) 0.031(2) 0.0033(18) 0.0004(17) -0.0012(18)
C17 0.074(4) 0.049(3) 0.037(3) -0.004(2) 0.003(2) -0.018(3)
C18 0.114(5) 0.032(2) 0.040(3) -0.001(2) -0.023(3) -0.002(3)
C19 0.088(5) 0.045(3) 0.060(4) -0.013(2) -0.033(3) 0.028(3)
C20 0.041(3) 0.060(3) 0.055(3) -0.015(3) -0.010(2) 0.016(2)
C21 0.022(2) 0.052(3) 0.035(2) 0.004(2) 0.0032(16) -0.0001(18)
C22 0.037(2) 0.053(3) 0.036(3) 0.001(2) 0.0093(18) 0.003(2)
C23 0.041(3) 0.046(3) 0.030(2) -0.0029(19) 0.0049(18) 0.000(2)
C24 0.027(2) 0.042(2) 0.029(2) -0.0007(17) 0.0018(17) -0.0009(19)
C25 0.050(3) 0.075(4) 0.047(3) -0.007(3) 0.019(2) 0.015(3)
C26 0.064(4) 0.072(3) 0.036(3) -0.018(2) 0.002(2) 0.003(3)
C27 0.025(2) 0.050(3) 0.030(2) 0.006(2) 0.0035(15) -0.0062(19)
C28 0.059(3) 0.067(3) 0.037(3) 0.015(2) 0.012(2) -0.006(3)
C29 0.042(3) 0.046(3) 0.034(2) 0.010(2) 0.0013(19) -0.007(2)
C30 0.032(2) 0.042(3) 0.027(2) 0.0039(18) 0.0058(15) -0.0018(17)
C31 0.035(2) 0.033(2) 0.039(2) 0.0029(18) 0.0032(18) -0.0089(16)
C32 0.062(3) 0.046(3) 0.044(3) 0.007(2) 0.005(2) -0.015(2)
C33 0.069(4) 0.049(3) 0.059(4) 0.013(3) 0.016(3) -0.014(3)
C34 0.052(3) 0.041(3) 0.095(5) -0.003(3) 0.008(3) -0.020(2)
C35 0.065(4) 0.054(3) 0.063(4) 0.001(3) -0.009(3) -0.025(3)
C36 0.051(3) 0.044(2) 0.045(3) 0.008(2) -0.001(2) -0.012(2)
C37 0.034(2) 0.037(2) 0.023(2) 0.0021(18) 0.0034(15) -0.0022(17)
C38 0.043(3) 0.036(3) 0.046(3) 0.010(2) -0.007(2) -0.0015(19)
C39 0.065(3) 0.043(3) 0.050(3) 0.014(2) -0.011(2) 0.010(2)
C40 0.042(3) 0.057(3) 0.037(3) 0.002(2) -0.0090(19) 0.011(2)
C41 0.036(3) 0.044(3) 0.042(3) 0.000(2) 0.0010(19) -0.006(2)
C42 0.035(2) 0.035(2) 0.032(2) 0.0051(18) 0.0038(17) -0.0007(18)
C43 0.049(3) 0.108(5) 0.045(3) 0.003(3) 0.010(2) 0.005(3)
C44 0.28(3) 0.13(2) 0.27(3) -0.07(2) 0.12(3) -0.16(2)
Cl1 0.0414(6) 0.0773(9) 0.0442(7) 0.0224(7) 0.0017(5) 0.0035(6)
Cl2 0.0695(10) 0.1193(14) 0.0498(8) 0.0140(9) 0.0052(6) 0.0142(10)
Cl3 0.0879(13) 0.180(2) 0.0682(12) 0.0347(12) 0.0233(9) 0.0541(13)
Cl4 0.324(13) 0.181(9) 0.82(3) -0.118(14) 0.345(18) -0.151(9)
Cl5 0.394(15) 0.429(16) 0.104(5) -0.080(7) 0.031(6) -0.267(13)
O1 0.0324(16) 0.071(2) 0.0429(19) 0.0143(16) 0.0079(13) -0.0099(15)
O2 0.149(4) 0.057(3) 0.073(3) 0.013(2) 0.052(3) 0.004(3)
O3 0.052(3) 0.599(19) 0.083(4) 0.067(8) 0.001(3) 0.072(6)
O4 0.323(11) 0.060(3) 0.278(10) -0.036(5) 0.221(9) -0.043(5)
O5 0.052(2) 0.117(3) 0.060(2) -0.015(3) 0.0048(18) -0.005(2)

loop_
_atom_type_symbol
_atom_type_description
_atom_type_scat_dispersion_real
_atom_type_scat_dispersion_imag
_atom_type_scat_source
C C 0.0033 0.0016 'International Tables Vol C Tables 4.2.6.8 and 6.1.1.4'
H H 0.0000 0.0000 'International Tables Vol C Tables 4.2.6.8 and 6.1.1.4'
N N 0.0061 0.0033 'International Tables Vol C Tables 4.2.6.8 and 6.1.1.4'
O O 0.0106 0.0060 'International Tables Vol C Tables 4.2.6.8 and 6.1.1.4'
P P 0.1023 0.0942 'International Tables Vol C Tables 4.2.6.8 and 6.1.1.4'
Cl Cl 0.1484 0.1585 'International Tables Vol C Tables 4.2.6.8 and 6.1.1.4'
Pt Pt -1.7033 8.3905 'International Tables Vol C Tables 4.2.6.8 and 6.1.1.4'

loop_
_geom_angle_atom_site_label_1
_geom_angle_atom_site_label_2
_geom_angle_atom_site_label_3
_geom_angle
C1 Pt1 N1 79.18(13)
C1 Pt1 P2 96.24(11)
N1 Pt1 P2 174.59(9)
C1 Pt1 P1 174.15(11)
N1 Pt1 P1 101.16(9)
P2 Pt1 P1 83.69(4)
C13 N1 C14 106.5(3)
C13 N1 C11 109.7(3)
C14 N1 C11 108.1(3)
C13 N1 Pt1 116.5(3)
C14 N1 Pt1 108.7(2)
C11 N1 Pt1 107.1(2)
C15 P1 C24 109.09(19)
C15 P1 C21 109.8(2)
C24 P1 C21 80.66(19)
C15 P1 Pt1 120.61(14)
C24 P1 Pt1 106.94(13)
C21 P1 Pt1 121.45(15)
C37 P2 C31 109.83(19)
C37 P2 C30 106.08(18)
C31 P2 C30 105.22(19)
C37 P2 Pt1 115.37(13)
C31 P2 Pt1 114.25(15)
C30 P2 Pt1 105.11(13)
C10 C1 C2 117.8(4)
C10 C1 Pt1 113.9(3)
C2 C1 Pt1 128.3(3)
C3 C2 C1 122.6(4)
C2 C3 C4 120.1(5)
C5 C4 C3 122.1(5)
C5 C4 C9 119.5(5)
C3 C4 C9 118.4(4)
C6 C5 C4 121.0(5)
C5 C6 C7 119.6(5)
C8 C7 C6 122.0(5)
C7 C8 C9 120.6(5)
C10 C9 C4 118.8(4)
C10 C9 C8 124.0(4)
C4 C9 C8 117.2(4)
C1 C10 C9 122.4(4)
C1 C10 C11 117.7(4)
C9 C10 C11 119.9(4)
N1 C11 C10 106.4(3)
N1 C11 C12 113.0(3)
C10 C11 C12 110.4(4)
C16 C15 C20 118.3(4)
C16 C15 P1 117.6(3)
C20 C15 P1 123.4(4)
C15 C16 C17 120.8(4)
C18 C17 C16 118.8(5)
C19 C18 C17 121.4(5)
C18 C19 C20 120.5(5)
C19 C20 C15 120.2(5)
C22 C21 C27 107.4(4)
C22 C21 P1 102.6(3)
C27 C21 P1 98.5(3)
C23 C22 C25 129.1(4)
C23 C22 C21 110.4(4)
C25 C22 C21 119.5(4)
C22 C23 C24 111.0(4)
C22 C23 C26 129.2(4)
C24 C23 C26 119.5(4)
C23 C24 C30 109.2(3)
C23 C24 P1 103.4(3)
C30 C24 P1 95.3(2)
O1 C27 C21 111.3(3)
O1 C27 C30 106.0(3)
C21 C27 C30 105.2(3)
C29 C28 O1 116.7(4)
C28 C29 C30 108.6(4)
C29 C30 C27 101.9(3)
C29 C30 C24 113.1(3)
C27 C30 C24 105.7(3)
C29 C30 P2 119.5(3)
C27 C30 P2 107.0(3)
C24 C30 P2 108.4(3)
C36 C31 C32 119.1(4)
C36 C31 P2 119.1(3)
C32 C31 P2 121.6(3)
C31 C32 C33 119.9(5)
C34 C33 C32 120.3(5)
C33 C34 C35 121.1(5)
C34 C35 C36 119.2(5)
C31 C36 C35 120.3(4)
C42 C37 C38 118.5(4)
C42 C37 P2 119.0(3)
C38 C37 P2 122.5(3)
C37 C38 C39 119.2(4)
C40 C39 C38 121.5(4)
C41 C40 C39 118.9(4)
C40 C41 C42 120.9(4)
C41 C42 C37 120.9(4)
Cl2 C43 Cl3 113.2(3)
Cl5 C44 Cl4 127.0(11)
O4 Cl1 O2 109.6(4)
O4 Cl1 O3 109.6(7)
O2 Cl1 O3 108.3(5)
O4 Cl1 O5 111.2(4)
O2 Cl1 O5 112.2(3)
O3 Cl1 O5 105.8(3)
C28 O1 C27 106.4(3)

loop_
_geom_bond_atom_site_label_1
_geom_bond_atom_site_label_2
_geom_bond_distance
Pt1 C1 2.056(4)
Pt1 N1 2.141(3)
Pt1 P2 2.2411(10)
Pt1 P1 2.3153(11)
N1 C13 1.491(6)
N1 C14 1.507(6)
N1 C11 1.508(5)
P1 C15 1.795(4)
P1 C24 1.847(4)
P1 C21 1.873(4)
P2 C37 1.813(4)
P2 C31 1.820(4)
P2 C30 1.864(4)
C1 C10 1.374(5)
C1 C2 1.412(6)
C2 C3 1.385(7)
C3 C4 1.420(7)
C4 C5 1.407(7)
C4 C9 1.436(7)
C5 C6 1.379(8)
C6 C7 1.387(8)
C7 C8 1.356(7)
C8 C9 1.440(6)
C9 C10 1.429(6)
C10 C11 1.511(6)
C11 C12 1.519(6)
C15 C16 1.388(6)
C15 C20 1.395(6)
C16 C17 1.396(6)
C17 C18 1.381(7)
C18 C19 1.341(8)
C19 C20 1.388(8)
C21 C22 1.510(6)
C21 C27 1.545(6)
C22 C23 1.345(6)
C22 C25 1.502(6)
C23 C24 1.501(6)
C23 C26 1.514(6)
C24 C30 1.576(6)
C27 O1 1.456(5)
C27 C30 1.574(6)
C28 C29 1.312(6)
C28 O1 1.379(6)
C29 C30 1.501(6)
C31 C36 1.365(6)
C31 C32 1.380(6)
C32 C33 1.396(7)
C33 C34 1.330(8)
C34 C35 1.369(8)
C35 C36 1.397(7)
C37 C42 1.390(6)
C37 C38 1.392(6)
C38 C39 1.396(6)
C39 C40 1.378(7)
C40 C41 1.360(7)
C41 C42 1.383(6)
C43 Cl2 1.741(5)
C43 Cl3 1.764(6)
C44 Cl5 1.598(15)
C44 Cl4 1.606(16)
Cl1 O4 1.338(6)
Cl1 O2 1.381(4)
Cl1 O3 1.388(5)
Cl1 O5 1.434(4)
